data_4062530
_journal_name_full Organometallics
_journal_year 2004
_chemical_formula_sum 'C46 H42 B3 F15 Zr2'
_chemical_formula_weight 1094.67
_space_group_IT_number 14
_symmetry_cell_setting monoclinic
_symmetry_space_group_name_Hall '-P 2yn'
_symmetry_space_group_name_H-M 'P 1 21/n 1'
_cell_angle_alpha 90.00
_cell_angle_beta 94.79(3)
_cell_angle_gamma 90.00
_cell_formula_units_Z 4
_cell_length_a 11.924(2)
_cell_length_b 17.218(3)
_cell_length_c 21.714(4)
_cell_measurement_temperature 173(2)
_cell_volume 4442.6(15)
_diffrn_ambient_temperature 173(2)
_exptl_crystal_density_diffrn 1.637
_cod_depositor_comments
;
The following automatic conversions were performed:
'_symmetry_cell_setting' value 'Monoclinic' changed to 'monoclinic'
according to '/home/saulius/struct/CIF-dictionaries/cif_core.dic'
dictionary named 'cif_core.dic' version 2.4.1 from 2010-06-29.

Automatic conversion script
Id: cif_fix_enum 1527 2010-12-29 10:47:43Z saulius 
;
_cod_original_sg_symbol_H-M 'P 21/n'
_cod_database_code 4062530

loop_
_symmetry_equiv_pos_as_xyz
'x, y, z'
'-x+1/2, y+1/2, -z+1/2'
'-x, -y, -z'
'x-1/2, -y-1/2, z-1/2'

loop_
_atom_site_label
_atom_site_type_symbol
_atom_site_fract_x
_atom_site_fract_y
_atom_site_fract_z
_atom_site_U_iso_or_equiv
_atom_site_adp_type
_atom_site_occupancy
_atom_site_symmetry_multiplicity
_atom_site_calc_flag
_atom_site_refinement_flags
_atom_site_disorder_assembly
_atom_site_disorder_group
Zr1 Zr 0.72010(3) 0.72854(2) 0.403484(16) 0.03863(12) Uani 1 1 d . C .
Zr2 Zr 0.88504(4) 0.59117(2) 0.30051(2) 0.04965(14) Uani 1 1 d . C .
C11 C 0.8555(6) 0.7425(5) 0.4944(3) 0.104(2) Uani 1 1 d . . .
H11 H 0.9159 0.7778 0.4910 0.125 Uiso 1 1 calc . . .
C12 C 0.8519(5) 0.6604(4) 0.4800(2) 0.0768(17) Uani 1 1 d . . .
H12 H 0.9119 0.6307 0.4661 0.092 Uiso 1 1 calc . . .
C13 C 0.7480(5) 0.6332(4) 0.4898(2) 0.0829(17) Uani 1 1 d . . .
H13 H 0.7235 0.5813 0.4825 0.099 Uiso 1 1 calc . . .
C14 C 0.6851(5) 0.6900(4) 0.5112(2) 0.0831(17) Uani 1 1 d . . .
H14 H 0.6100 0.6847 0.5222 0.100 Uiso 1 1 calc . . .
C15 C 0.7475(5) 0.7578(4) 0.5147(2) 0.0751(16) Uani 1 1 d . . .
H15 H 0.7223 0.8066 0.5285 0.090 Uiso 1 1 calc . . .
C21 C 0.6228(5) 0.8512(3) 0.3745(3) 0.0701(14) Uani 1 1 d . . .
H21 H 0.5519 0.8601 0.3902 0.084 Uiso 1 1 calc . . .
C22 C 0.6401(4) 0.8131(3) 0.3178(2) 0.0634(13) Uani 1 1 d . . .
H22 H 0.5839 0.7921 0.2890 0.076 Uiso 1 1 calc . . .
C23 C 0.7557(4) 0.8128(2) 0.3132(2) 0.0531(11) Uani 1 1 d . . .
H23 H 0.7928 0.7921 0.2798 0.064 Uiso 1 1 calc . . .
C24 C 0.8084(4) 0.8481(3) 0.3662(2) 0.0620(12) Uani 1 1 d . . .
H24 H 0.8872 0.8540 0.3755 0.074 Uiso 1 1 calc . . .
C25 C 0.7254(5) 0.8729(3) 0.4027(2) 0.0671(13) Uani 1 1 d . . .
H25 H 0.7374 0.9002 0.4407 0.081 Uiso 1 1 calc . . .
B1 B 0.5406(4) 0.6483(3) 0.3788(3) 0.0553(13) Uani 1 1 d . . .
C31 C 0.4959(5) 0.5763(3) 0.4160(3) 0.0769(16) Uani 1 1 d . . .
H31A H 0.5456 0.5306 0.4133 0.092 Uiso 1 1 calc . . .
H31B H 0.4906 0.5896 0.4600 0.092 Uiso 1 1 calc . . .
C32 C 0.3784(6) 0.5611(4) 0.3828(4) 0.109(2) Uani 1 1 d . . .
H32A H 0.3588 0.5054 0.3853 0.130 Uiso 1 1 calc . . .
H32B H 0.3206 0.5919 0.4021 0.130 Uiso 1 1 calc . . .
C33 C 0.3840(6) 0.5845(5) 0.3181(4) 0.120(3) Uani 1 1 d . . .
H33A H 0.3074 0.5915 0.2974 0.144 Uiso 1 1 calc . . .
H33B H 0.4240 0.5448 0.2952 0.144 Uiso 1 1 calc . . .
C34 C 0.4479(4) 0.6605(4) 0.3209(3) 0.0780(16) Uani 1 1 d . . .
H34A H 0.3975 0.7047 0.3281 0.094 Uiso 1 1 calc . . .
H34B H 0.4843 0.6698 0.2822 0.094 Uiso 1 1 calc . . .
C41 C 1.0567(7) 0.6614(6) 0.2766(6) 0.146(4) Uani 1 1 d . . .
H41 H 1.0514 0.6959 0.2423 0.175 Uiso 1 1 calc . . .
C42 C 1.0813(6) 0.5817(5) 0.2759(4) 0.109(2) Uani 1 1 d . . .
H42 H 1.0947 0.5526 0.2401 0.130 Uiso 1 1 calc . . .
C43 C 1.0831(5) 0.5524(4) 0.3338(4) 0.0917(19) Uani 1 1 d . . .
H43 H 1.0990 0.5001 0.3451 0.110 Uiso 1 1 calc . . .
C44 C 1.0585(4) 0.6098(4) 0.3730(3) 0.093(2) Uani 1 1 d . . .
H44 H 1.0533 0.6045 0.4162 0.112 Uiso 1 1 calc . . .
C45 C 1.0416(5) 0.6796(4) 0.3381(6) 0.120(3) Uani 1 1 d . . .
H45 H 1.0236 0.7292 0.3537 0.143 Uiso 1 1 calc . . .
C51 C 0.7003(5) 0.5607(3) 0.2426(2) 0.0700(14) Uani 1 1 d . . .
H51 H 0.6421 0.5397 0.2649 0.084 Uiso 1 1 calc . . .
C52 C 0.7809(7) 0.5190(3) 0.2148(2) 0.093(2) Uani 1 1 d . . .
H52 H 0.7869 0.4640 0.2143 0.112 Uiso 1 1 calc . . .
C53 C 0.8517(7) 0.5701(4) 0.1877(3) 0.108(2) Uani 1 1 d . . .
H53 H 0.9143 0.5567 0.1655 0.130 Uiso 1 1 calc . . .
C54 C 0.8132(7) 0.6461(3) 0.1994(3) 0.092(2) Uani 1 1 d . . .
H54 H 0.8461 0.6932 0.1869 0.111 Uiso 1 1 calc . . .
C55 C 0.7197(5) 0.6393(3) 0.2320(2) 0.0669(14) Uani 1 1 d . . .
H55 H 0.6756 0.6812 0.2451 0.080 Uiso 1 1 calc . . .
B2 B 0.8393(4) 0.4716(3) 0.3640(2) 0.0479(11) Uani 1 1 d . . .
C61 C 0.7319(4) 0.4168(2) 0.3515(2) 0.0518(10) Uani 1 1 d . . .
H61A H 0.6644 0.4408 0.3672 0.062 Uiso 1 1 calc . . .
H61B H 0.7165 0.4060 0.3068 0.062 Uiso 1 1 calc . . .
C62 C 0.7643(5) 0.3435(3) 0.3866(2) 0.0710(14) Uani 1 1 d . . .
H62A H 0.8070 0.3083 0.3611 0.085 Uiso 1 1 calc . . .
H62B H 0.6965 0.3160 0.3985 0.085 Uiso 1 1 calc . . .
C63 C 0.8365(5) 0.3695(3) 0.4433(2) 0.0744(15) Uani 1 1 d . . .
H63A H 0.8817 0.3256 0.4614 0.089 Uiso 1 1 calc . . .
H63B H 0.7892 0.3901 0.4749 0.089 Uiso 1 1 calc . . .
C64 C 0.9129(4) 0.4328(3) 0.4212(2) 0.0652(13) Uani 1 1 d . . .
H64A H 0.9834 0.4104 0.4078 0.078 Uiso 1 1 calc . . .
H64B H 0.9319 0.4714 0.4542 0.078 Uiso 1 1 calc . . .
B3 B 1.1539(5) 0.9124(3) 0.3858(2) 0.0535(12) Uani 1 1 d . . .
C71 C 1.1899(4) 0.8926(3) 0.3148(2) 0.0594(12) Uani 1 1 d . A .
C72 C 1.1083(4) 0.8785(3) 0.2685(2) 0.0565(11) Uani 1 1 d . . .
C73 C 1.1289(5) 0.8589(3) 0.2089(2) 0.0710(15) Uani 1 1 d . A .
C74 C 1.2415(5) 0.8583(3) 0.1943(2) 0.0677(15) Uani 1 1 d . . .
C75 C 1.3221(4) 0.8728(3) 0.2386(2) 0.0628(13) Uani 1 1 d . A .
C76 C 1.2971(4) 0.8894(3) 0.2972(2) 0.0605(12) Uani 1 1 d . . .
C81 C 1.2545(4) 0.8937(3) 0.4388(2) 0.0597(12) Uani 1 1 d . B .
C82 C 1.2862(4) 0.8182(3) 0.4500(2) 0.0625(12) Uani 1 1 d . . .
C83 C 1.3662(4) 0.7955(3) 0.4933(2) 0.0594(12) Uani 1 1 d . B .
C84 C 1.4200(4) 0.8492(3) 0.53088(19) 0.0542(11) Uani 1 1 d . . .
C85 C 1.3960(4) 0.9263(3) 0.52257(19) 0.0521(11) Uani 1 1 d . B .
C86 C 1.3158(4) 0.9478(3) 0.4770(2) 0.0594(12) Uani 1 1 d . . .
C91 C 1.1096(4) 1.0055(3) 0.38381(19) 0.0520(11) Uani 1 1 d . C .
C92 C 1.0110(4) 1.0253(3) 0.4080(2) 0.0635(13) Uani 1 1 d . . .
C93 C 0.9650(4) 1.1040(4) 0.4029(2) 0.0683(14) Uani 1 1 d . C .
C94 C 1.0267(4) 1.1562(3) 0.3728(2) 0.0639(13) Uani 1 1 d . . .
C95 C 1.1246(5) 1.1350(3) 0.3516(2) 0.0702(14) Uani 1 1 d . C .
C96 C 1.1629(4) 1.0621(3) 0.3576(2) 0.0626(12) Uani 1 1 d . . .
F72A F 0.9977(3) 0.8770(3) 0.27868(17) 0.0788(11) Uani 0.850(4) 1 d P A 1
F73A F 1.0482(4) 0.8464(3) 0.16424(17) 0.1019(15) Uani 0.850(4) 1 d P A 1
F74A F 1.2670(3) 0.8469(2) 0.13557(13) 0.0836(13) Uani 0.850(4) 1 d P A 1
F75A F 1.4328(3) 0.8723(2) 0.22538(14) 0.0753(11) Uani 0.850(4) 1 d P A 1
F76A F 1.3848(2) 0.9051(2) 0.33922(13) 0.0710(11) Uani 0.850(4) 1 d P A 1
F72B F 1.0167(17) 0.9110(11) 0.3017(10) 0.057(5) Uiso 0.150(4) 1 d P A 2
F73B F 0.9906(15) 0.8256(11) 0.2007(9) 0.063(5) Uiso 0.150(4) 1 d P A 2
F74B F 1.1688(19) 0.7939(13) 0.1380(10) 0.088(7) Uiso 0.150(4) 1 d P A 2
F75B F 1.3787(17) 0.8476(12) 0.1757(10) 0.080(6) Uiso 0.150(4) 1 d P A 2
F76B F 1.4089(14) 0.9278(10) 0.2815(8) 0.058(5) Uiso 0.150(4) 1 d P A 2
F82A F 1.2329(3) 0.75999(19) 0.41560(16) 0.0644(12) Uani 0.860(8) 1 d P B 1
F83A F 1.3937(4) 0.71834(18) 0.50157(19) 0.0674(11) Uani 0.860(8) 1 d P B 1
F86A F 1.2935(3) 1.02359(18) 0.47219(14) 0.0593(11) Uani 0.860(8) 1 d P B 1
F82A F 1.2425(14) 0.8019(12) 0.3828(9) 0.054(6) Uiso 0.140(8) 1 d P B 2
F83B F 1.345(2) 0.7313(16) 0.4776(12) 0.067(7) Uiso 0.140(8) 1 d P B 2
F86A F 1.355(2) 1.0504(13) 0.4660(9) 0.057(6) Uiso 0.140(8) 1 d P B 2
F84A F 1.4968(3) 0.82570(19) 0.57557(12) 0.0814(14) Uani 1.000(10) 1 d . B .
F85A F 1.4496(2) 0.97937(16) 0.55983(11) 0.0675(12) Uani 1.000(10) 1 d . . .
F92A F 0.9472(3) 0.9760(2) 0.43648(15) 0.0739(11) Uani 0.847(5) 1 d P C 1
F93A F 0.8704(4) 1.1218(4) 0.4246(2) 0.1016(17) Uani 0.847(5) 1 d P C 1
F94A F 0.9960(4) 1.2320(2) 0.3635(2) 0.0846(13) Uani 0.847(5) 1 d P C 1
F95A F 1.1886(4) 1.1917(2) 0.32367(17) 0.0864(12) Uani 0.847(5) 1 d P C 1
F96A F 1.2661(3) 1.04806(18) 0.33614(15) 0.0660(10) Uani 0.847(5) 1 d P C 1
F92B F 1.0541(13) 0.9271(9) 0.4320(7) 0.052(5) Uiso 0.153(5) 1 d P C 2
F93B F 0.8785(14) 1.0135(9) 0.4578(7) 0.055(5) Uiso 0.153(5) 1 d P C 2
F94B F 0.860(2) 1.1604(14) 0.4238(11) 0.067(7) Uiso 0.153(5) 1 d P C 2
F95B F 1.1896(17) 1.1408(14) 0.3232(10) 0.065(5) Uiso 0.153(5) 1 d P C 2
F96B F 0.954(2) 1.2128(16) 0.3828(12) 0.079(8) Uiso 0.153(5) 1 d P C 2
H H 0.821(3) 0.670(2) 0.3508(17) 0.049(11) Uiso 1 1 d . . .
H1 H 0.636(3) 0.639(2) 0.3679(18) 0.050(11) Uiso 1 1 d . . .
H2 H 0.560(3) 0.709(2) 0.4109(18) 0.047(11) Uiso 1 1 d . . .
H3 H 0.894(3) 0.479(2) 0.3171(19) 0.059(12) Uiso 1 1 d . . .
H4 H 0.819(4) 0.536(3) 0.3698(19) 0.060(12) Uiso 1 1 d . . .
H5 H 1.076(3) 0.871(2) 0.3969(18) 0.050 Uiso 1 1 d . . .

loop_
_atom_site_aniso_label
_atom_site_aniso_U_11
_atom_site_aniso_U_22
_atom_site_aniso_U_33
_atom_site_aniso_U_23
_atom_site_aniso_U_13
_atom_site_aniso_U_12
Zr1 0.0436(2) 0.0397(2) 0.0317(2) -0.00581(15) -0.00227(15) 0.00347(16)
Zr2 0.0604(3) 0.0350(2) 0.0568(3) -0.00317(18) 0.0241(2) -0.00030(18)
C11 0.079(4) 0.169(7) 0.056(3) -0.007(4) -0.037(3) -0.028(4)
C12 0.077(4) 0.107(5) 0.043(3) -0.005(3) -0.021(3) 0.035(3)
C13 0.085(4) 0.111(5) 0.052(3) 0.023(3) -0.002(3) 0.025(4)
C14 0.102(4) 0.110(5) 0.036(3) 0.004(3) -0.002(3) 0.016(4)
C15 0.095(4) 0.087(4) 0.040(3) -0.021(3) -0.011(3) 0.012(3)
C21 0.071(3) 0.050(3) 0.093(4) 0.019(3) 0.026(3) 0.021(3)
C22 0.070(3) 0.050(3) 0.067(3) 0.016(2) -0.010(2) 0.002(2)
C23 0.075(3) 0.029(2) 0.056(3) 0.0017(19) 0.015(2) 0.002(2)
C24 0.068(3) 0.042(2) 0.077(3) -0.011(2) 0.016(3) -0.010(2)
C25 0.081(4) 0.045(3) 0.078(3) -0.017(2) 0.020(3) 0.002(2)
B1 0.049(3) 0.056(3) 0.062(3) -0.011(3) 0.015(2) -0.004(2)
C31 0.076(4) 0.057(3) 0.103(4) -0.010(3) 0.035(3) -0.006(3)
C32 0.087(4) 0.122(6) 0.120(6) -0.036(5) 0.028(4) -0.056(4)
C33 0.081(4) 0.174(8) 0.107(5) -0.046(5) 0.016(4) -0.062(5)
C34 0.049(3) 0.101(4) 0.082(4) -0.022(3) -0.005(3) -0.010(3)
C41 0.100(6) 0.118(7) 0.230(11) 0.059(7) 0.068(7) -0.030(5)
C42 0.086(5) 0.106(6) 0.145(7) -0.020(5) 0.073(5) -0.001(4)
C43 0.055(3) 0.078(4) 0.146(6) -0.005(4) 0.035(4) -0.001(3)
C44 0.035(3) 0.102(5) 0.144(6) -0.040(4) 0.013(3) -0.010(3)
C45 0.047(3) 0.049(4) 0.264(11) -0.037(5) 0.025(5) -0.013(3)
C51 0.108(4) 0.059(3) 0.039(2) -0.005(2) -0.017(3) -0.012(3)
C52 0.189(7) 0.046(3) 0.042(3) -0.010(2) -0.004(4) 0.002(4)
C53 0.183(7) 0.091(5) 0.056(3) -0.006(3) 0.049(4) 0.030(5)
C54 0.167(6) 0.057(3) 0.057(3) 0.013(3) 0.029(4) 0.001(4)
C55 0.107(4) 0.054(3) 0.038(2) -0.006(2) -0.005(3) 0.008(3)
B2 0.051(3) 0.040(3) 0.054(3) 0.000(2) 0.009(2) 0.007(2)
C61 0.055(3) 0.049(2) 0.052(3) -0.001(2) 0.002(2) -0.002(2)
C62 0.078(3) 0.056(3) 0.077(3) 0.011(3) -0.002(3) -0.010(3)
C63 0.096(4) 0.061(3) 0.064(3) 0.015(3) -0.008(3) -0.004(3)
C64 0.060(3) 0.058(3) 0.074(3) 0.008(2) -0.013(2) 0.002(2)
B3 0.063(3) 0.053(3) 0.046(3) -0.004(2) 0.011(2) -0.006(2)
C71 0.059(3) 0.059(3) 0.058(3) -0.019(2) -0.008(2) 0.014(2)
C72 0.052(3) 0.068(3) 0.049(3) 0.003(2) -0.002(2) -0.003(2)
C73 0.099(4) 0.059(3) 0.049(3) -0.004(2) -0.029(3) -0.007(3)
C74 0.117(5) 0.055(3) 0.033(2) -0.001(2) 0.016(3) 0.029(3)
C75 0.069(3) 0.063(3) 0.058(3) 0.017(2) 0.014(3) 0.016(2)
C76 0.057(3) 0.065(3) 0.059(3) -0.018(2) 0.001(2) 0.011(2)
C81 0.065(3) 0.069(3) 0.044(3) -0.008(2) -0.003(2) 0.005(2)
C82 0.069(3) 0.058(3) 0.062(3) -0.017(2) 0.014(2) 0.005(2)
C83 0.056(3) 0.062(3) 0.062(3) -0.002(3) 0.020(2) 0.010(2)
C84 0.052(3) 0.071(3) 0.041(2) 0.000(2) 0.012(2) 0.009(2)
C85 0.055(3) 0.064(3) 0.037(2) -0.011(2) 0.0019(19) 0.005(2)
C86 0.074(3) 0.058(3) 0.045(2) -0.010(2) -0.005(2) 0.022(2)
C91 0.049(2) 0.067(3) 0.039(2) -0.012(2) -0.0028(19) 0.013(2)
C92 0.069(3) 0.077(3) 0.044(3) -0.013(2) 0.000(2) -0.032(3)
C93 0.049(3) 0.094(4) 0.060(3) -0.031(3) -0.008(2) 0.013(3)
C94 0.067(3) 0.064(3) 0.058(3) -0.015(2) -0.013(2) 0.024(3)
C95 0.086(4) 0.080(4) 0.043(3) -0.015(3) -0.004(3) 0.015(3)
C96 0.073(3) 0.062(3) 0.052(3) -0.011(2) 0.006(2) 0.006(3)
F72A 0.051(2) 0.121(3) 0.063(2) -0.002(2) -0.0063(16) -0.020(2)
F73A 0.102(3) 0.144(4) 0.055(2) -0.018(2) -0.024(2) -0.030(3)
F74A 0.129(3) 0.089(3) 0.0338(17) -0.0076(16) 0.0135(18) 0.018(2)
F75A 0.069(2) 0.104(3) 0.055(2) 0.0066(18) 0.0214(16) 0.0334(19)
F76A 0.0409(16) 0.128(3) 0.0439(18) -0.0121(17) 0.0005(13) 0.0091(17)
F82A 0.081(2) 0.0453(19) 0.066(2) -0.0081(16) 0.0002(16) -0.0014(15)
F83A 0.077(3) 0.053(2) 0.074(2) 0.0093(16) 0.014(2) 0.0156(17)
F86A 0.077(3) 0.0473(19) 0.0513(18) -0.0106(13) -0.0097(16) 0.0092(17)
F84A 0.100(3) 0.093(2) 0.0508(18) 0.0093(15) 0.0031(15) 0.0317(18)
F85A 0.082(2) 0.075(2) 0.0439(16) -0.0156(13) -0.0058(13) 0.0026(14)
F92A 0.057(2) 0.100(3) 0.068(2) -0.0352(19) 0.0268(16) -0.0207(18)
F93A 0.062(3) 0.122(4) 0.122(4) -0.051(3) 0.012(2) 0.023(3)
F94A 0.097(3) 0.055(2) 0.099(3) 0.007(2) -0.010(3) 0.024(2)
F95A 0.138(4) 0.052(2) 0.072(2) 0.0055(18) 0.025(2) -0.006(2)
F96A 0.068(2) 0.0564(19) 0.079(2) -0.0068(16) 0.0395(17) -0.0053(15)

loop_
_geom_bond_atom_site_label_1
_geom_bond_atom_site_label_2
_geom_bond_distance
_geom_bond_site_symmetry_2
_geom_bond_publ_flag
Zr1 C11 2.455(5) . ?
Zr1 C15 2.463(5) . ?
Zr1 C21 2.466(5) . ?
Zr1 C24 2.478(5) . ?
Zr1 C12 2.484(5) . ?
Zr1 C25 2.486(5) . ?
Zr1 C22 2.488(4) . ?
Zr1 C13 2.493(5) . ?
Zr1 C14 2.500(5) . ?
Zr1 C23 2.503(4) . ?
Zr1 B1 2.567(5) . ?
Zr1 H5 4.92(4) . ?
Zr1 H 1.99(4) . ?
Zr1 H1 1.97(4) . ?
Zr1 H2 1.96(4) . ?
Zr2 C42 2.449(6) . ?
Zr2 C41 2.470(7) . ?
Zr2 C53 2.475(6) . ?
Zr2 C54 2.478(6) . ?
Zr2 C52 2.483(6) . ?
Zr2 C45 2.493(6) . ?
Zr2 C51 2.499(5) . ?
Zr2 C43 2.502(6) . ?
Zr2 C55 2.510(5) . ?
Zr2 C44 2.513(6) . ?
Zr2 B2 2.561(5) . ?
Zr2 H5 5.66(4) . ?
Zr2 H 1.94(4) . ?
Zr2 H3 1.97(4) . ?
Zr2 H4 2.00(4) . ?
C11 C15 1.420(9) . ?
C11 C12 1.446(9) . ?
C11 H11 0.9500 . ?
C12 C13 1.357(8) . ?
C12 H12 0.9500 . ?
C13 C14 1.339(8) . ?
C13 H13 0.9500 . ?
C14 C15 1.382(9) . ?
C14 H14 0.9500 . ?
C15 H15 0.9500 . ?
C21 C25 1.374(7) . ?
C21 C22 1.425(7) . ?
C21 H21 0.9500 . ?
C22 C23 1.391(7) . ?
C22 H22 0.9500 . ?
C23 C24 1.403(7) . ?
C23 H23 0.9500 . ?
C24 C25 1.385(7) . ?
C24 H24 0.9500 . ?
C25 H25 0.9500 . ?
B1 C31 1.594(8) . ?
B1 C34 1.617(8) . ?
B1 H1 1.19(4) . ?
B1 H2 1.27(4) . ?
C31 C32 1.544(9) . ?
C31 H31A 0.9900 . ?
C31 H31B 0.9900 . ?
C32 C33 1.468(10) . ?
C32 H32A 0.9900 . ?
C32 H32B 0.9900 . ?
C33 C34 1.514(9) . ?
C33 H33A 0.9900 . ?
C33 H33B 0.9900 . ?
C34 H34A 0.9900 . ?
C34 H34B 0.9900 . ?
C41 C45 1.397(13) . ?
C41 C42 1.404(12) . ?
C41 H41 0.9500 . ?
C42 C43 1.354(10) . ?
C42 H42 0.9500 . ?
C43 C44 1.351(9) . ?
C43 H43 0.9500 . ?
C44 C45 1.427(11) . ?
C44 H44 0.9500 . ?
C45 H45 0.9500 . ?
C51 C52 1.379(9) . ?
C51 C55 1.395(7) . ?
C51 H51 0.9500 . ?
C52 C53 1.384(9) . ?
C52 H52 0.9500 . ?
C53 C54 1.417(8) . ?
C53 H53 0.9500 . ?
C54 C55 1.376(8) . ?
C54 H54 0.9500 . ?
C55 H55 0.9500 . ?
B2 C61 1.596(7) . ?
B2 C64 1.606(7) . ?
B2 H3 1.26(4) . ?
B2 H4 1.15(4) . ?
C61 C62 1.507(6) . ?
C61 H61A 0.9900 . ?
C61 H61B 0.9900 . ?
C62 C63 1.511(7) . ?
C62 H62A 0.9900 . ?
C62 H62B 0.9900 . ?
C63 C64 1.524(7) . ?
C63 H63A 0.9900 . ?
C63 H63B 0.9900 . ?
C64 H64A 0.9900 . ?
C64 H64B 0.9900 . ?
B3 C81 1.623(7) . ?
B3 F92B 1.639(16) . ?
B3 C71 1.671(7) . ?
B3 C91 1.687(7) . ?
B3 H5 1.21(4) . ?
C71 C72 1.361(6) . ?
C71 C76 1.366(7) . ?
C72 F72A 1.355(5) . ?
C72 C73 1.380(7) . ?
C72 F72B 1.47(2) . ?
C73 F73A 1.326(6) . ?
C73 C74 1.405(8) . ?
C73 F73B 1.741(19) . ?
C74 C75 1.324(7) . ?
C74 F74A 1.350(5) . ?
C74 F75B 1.73(2) . ?
C74 F74B 1.82(2) . ?
C75 C76 1.361(7) . ?
C75 F75A 1.375(6) . ?
C75 F75B 1.63(2) . ?
C75 F76B 1.636(17) . ?
C76 F76A 1.357(5) . ?
C76 F76B 1.552(17) . ?
C81 C82 1.368(7) . ?
C81 C86 1.410(7) . ?
C82 C83 1.341(7) . ?
C82 F82A 1.374(6) . ?
C82 F82A 1.534(19) . ?
C82 F83B 1.74(3) . ?
C83 F83B 1.18(2) . ?
C83 C84 1.357(7) . ?
C83 F83A 1.377(6) . ?
C84 F84A 1.340(5) . ?
C84 C85 1.367(6) . ?
C85 F85A 1.346(5) . ?
C85 C86 1.369(6) . ?
C86 F86A 1.334(5) . ?
C86 F86A 1.85(2) . ?
C91 C96 1.318(7) . ?
C91 C92 1.370(7) . ?
C91 F92B 1.863(16) . ?
C92 F92A 1.326(5) . ?
C92 C93 1.464(7) . ?
C92 F92B 1.829(16) . ?
C93 F93A 1.294(6) . ?
C93 C94 1.362(8) . ?
C93 F94B 1.67(3) . ?
C94 F96B 1.33(3) . ?
C94 C95 1.341(8) . ?
C94 F94A 1.367(6) . ?
C95 F95B 1.03(2) . ?
C95 C96 1.339(7) . ?
C95 F95A 1.406(7) . ?
C96 F96A 1.373(6) . ?
C96 F95B 1.59(2) . ?
F92B H5 1.27(4) . ?
F94B F96B 1.74(4) . ?
